data_4313293
loop_
_publ_author_name
'Jenny Y. Yang'
'Matthew P. Shores'
'Jennifer J. Sokol'
'Jeffrey R. Long'

_publ_contact_author
;
        Jeffrey R. Long
        Department of Chemistry
        University of California, Berkeley
        United States of America
;
_publ_contact_author_email jlong@cchem.berkeley.edu
_publ_contact_author_fax '510 643-3832'
_publ_contact_author_phone '510 642-0860'
_publ_section_title
;
 High-Nuclearity Metal-Cyanide Clusters: Synthesis, Magnetic Properties,
 and Inclusion Behavior of Open-Cage Species Incorporating [(tach)M(CN)3]
 (M = Cr, Fe, Co) Complexes
;
_journal_name_full 'Inorganic Chemistry'
_journal_page_first 1403
_journal_page_last 1419
_journal_paper_doi 10.1021/ic026065f
_journal_volume 42
_journal_year 2003
_chemical_compound_source synthetic
_chemical_formula_structural '[(C6H15N3)Fe(CN)3]-H2O'
_chemical_formula_sum 'C9 H17 Fe N6 O'
_chemical_formula_weight 281.14
_chemical_name_systematic
; 
 ? 
;
_space_group_IT_number 61
_symmetry_cell_setting orthorhombic
_symmetry_Int_Tables_number 61
_symmetry_space_group_name_Hall '-P 2ac 2ab'
_symmetry_space_group_name_H-M 'P b c a'
_atom_sites_solution_hydrogens geom
_atom_sites_solution_primary direct
_atom_sites_solution_secondary difmap
_audit_creation_method SHELXL
_cell_angle_alpha 90.00
_cell_angle_beta 90.00
_cell_angle_gamma 90.00
_cell_formula_units_Z 8
_cell_length_a 11.5835(12)
_cell_length_b 12.6132(13)
_cell_length_c 16.841(2)
_cell_measurement_temperature 162(2)
_cell_volume 2460.6(5)
_computing_cell_refinement
;
  SMART (Siemens, 1995), SAINT (Siemens, 1995)
;
_computing_data_collection 'SMART (Siemens, 1995)'
_computing_data_reduction
;
  SAINT (Siemens, 1995), XPREP (Siemens, 1995)
;
_computing_structure_refinement 'SHELXL-93 (Sheldrick, 1993)'
_computing_structure_solution 'SHELXS-86 (Sheldrick, 1990)'
_diffrn_ambient_temperature 162(2)
_diffrn_measurement_device SMART
_diffrn_measurement_method 'omega scans with profile analysis'
_diffrn_radiation_monochromator graphite
_diffrn_radiation_source 'fine-focus sealed tube'
_diffrn_radiation_type MoK\a
_diffrn_radiation_wavelength 0.71073
_diffrn_reflns_av_R_equivalents 0.0744
_diffrn_reflns_av_sigmaI/netI 0.0570
_diffrn_reflns_limit_h_max 12
_diffrn_reflns_limit_h_min -13
_diffrn_reflns_limit_k_max 14
_diffrn_reflns_limit_k_min -12
_diffrn_reflns_limit_l_max 12
_diffrn_reflns_limit_l_min -19
_diffrn_reflns_number 9652
_diffrn_reflns_theta_max 23.79
_diffrn_reflns_theta_min 2.68
_exptl_absorpt_coefficient_mu 1.221
_exptl_absorpt_correction_T_max 1
_exptl_absorpt_correction_T_min 0.461942
_exptl_absorpt_correction_type multi-scan
_exptl_absorpt_process_details 'Blessing, Acta Cryst. (1995) A51 33'
_exptl_crystal_colour orange
_exptl_crystal_density_diffrn 1.518
_exptl_crystal_density_meas ?
_exptl_crystal_description rod
_exptl_crystal_F_000 1176
_exptl_crystal_size_max 0.20
_exptl_crystal_size_mid 0.07
_exptl_crystal_size_min 0.07
_refine_diff_density_max 0.624
_refine_diff_density_min -0.589
_refine_diff_density_rms 0.085
_refine_ls_extinction_method none
_refine_ls_goodness_of_fit_all 1.032
_refine_ls_goodness_of_fit_obs 1.068
_refine_ls_matrix_type full
_refine_ls_number_parameters 162
_refine_ls_number_reflns 1884
_refine_ls_number_restraints 0
_refine_ls_restrained_S_all 1.032
_refine_ls_restrained_S_obs 1.068
_refine_ls_R_factor_all 0.0666
_refine_ls_R_factor_obs 0.0394
_refine_ls_shift/esd_max 0.000
_refine_ls_shift/esd_mean 0.000
_refine_ls_structure_factor_coef Fsqd
_refine_ls_weighting_details 'w=1/[\s^2^(Fo^2^)+(0.0507P)^2^+0.3657P] where P=(Fo^2^+2Fc^2^)/3'
_refine_ls_weighting_scheme calc
_refine_ls_wR_factor_all 0.0957
_refine_ls_wR_factor_obs 0.0838
_reflns_number_observed 1391
_reflns_number_total 1884
_reflns_observed_criterion >2sigma(I)
_cod_data_source_file ic026065f-2_s2_04.cif
_cod_data_source_block 6
_cod_depositor_comments
;
The following automatic conversions were performed:

'_exptl_crystal_density_meas' value 'not measured' was changed to '?'
- the value is perceived as not measured.

Automatic conversion script
Id: cif_fix_values 3008 2015-01-20 13:52:24Z robertas 

The following automatic conversions were performed:

'_refine_ls_weighting_scheme' value 'calc
w=1/[\s^2^(Fo^2^)+(0.0507P)^2^+0.3657P] where P=(Fo^2^+2Fc^2^)/3' was
changed to 'calc'. New tag '_refine_ls_weighting_details' was
created. The value of the new tag was set to
'w=1/[\s^2^(Fo^2^)+(0.0507P)^2^+0.3657P] where P=(Fo^2^+2Fc^2^)/3'.

Automatic conversion script
Id: cif_fix_values 3143 2015-03-26 13:38:13Z robertas 
;
_cod_original_cell_volume 2460.6(4)
_cod_database_code 4313293
_diffrn_measurement_detector 'CCD area detector'

loop_
_symmetry_equiv_pos_as_xyz
'x, y, z'
'-x+1/2, -y, z+1/2'
'-x, y+1/2, -z+1/2'
'x+1/2, -y+1/2, -z'
'-x, -y, -z'
'x-1/2, y, -z-1/2'
'x, -y-1/2, z-1/2'
'-x-1/2, y-1/2, z'

loop_
_atom_site_aniso_label
_atom_site_aniso_U_11
_atom_site_aniso_U_22
_atom_site_aniso_U_33
_atom_site_aniso_U_23
_atom_site_aniso_U_13
_atom_site_aniso_U_12
Fe1 0.0137(3) 0.0109(3) 0.0151(3) 0.0004(2) -0.0010(2) 0.0002(2)
C1 0.012(2) 0.016(2) 0.022(2) 0.005(2) -0.002(2) 0.002(2)
N1 0.028(2) 0.017(2) 0.027(2) 0.002(2) -0.005(2) -0.0019(15)
C2 0.015(2) 0.009(2) 0.024(2) -0.002(2) -0.004(2) -0.003(2)
N2 0.023(2) 0.019(2) 0.024(2) 0.001(2) 0.000(2) 0.0003(15)
C3 0.021(2) 0.013(2) 0.017(2) -0.001(2) 0.001(2) -0.005(2)
N3 0.022(2) 0.017(2) 0.026(2) 0.0021(15) -0.0025(15) -0.001(2)
N4 0.013(2) 0.011(2) 0.022(2) -0.0001(14) 0.0027(14) 0.0004(13)
N5 0.014(2) 0.012(2) 0.012(2) -0.0002(13) 0.0009(13) -0.0005(12)
N6 0.013(2) 0.017(2) 0.021(2) 0.0013(14) 0.0004(14) 0.0022(13)
C4 0.021(2) 0.017(2) 0.012(2) -0.005(2) -0.001(2) -0.004(2)
C5 0.016(2) 0.021(2) 0.016(2) 0.003(2) -0.001(2) -0.001(2)
C6 0.013(2) 0.014(2) 0.013(2) 0.004(2) 0.000(2) 0.0022(15)
C7 0.017(2) 0.018(2) 0.014(2) 0.004(2) 0.000(2) -0.001(2)
C8 0.019(2) 0.020(2) 0.015(2) 0.003(2) 0.007(2) -0.002(2)
C9 0.023(2) 0.025(2) 0.013(2) 0.000(2) 0.004(2) 0.005(2)
O1 0.038(3) 0.022(2) 0.120(4) 0.004(2) 0.019(2) 0.000(2)

loop_
_atom_site_label
_atom_site_type_symbol
_atom_site_fract_x
_atom_site_fract_y
_atom_site_fract_z
_atom_site_U_iso_or_equiv
_atom_site_thermal_displace_type
_atom_site_occupancy
_atom_site_calc_flag
_atom_site_refinement_flags
_atom_site_disorder_group
Fe1 Fe 0.06237(4) 0.23510(4) 0.27378(3) 0.0132(2) Uani 1 d . .
C1 C -0.0001(3) 0.1304(3) 0.2018(2) 0.0166(9) Uani 1 d . .
N1 N -0.0333(3) 0.0666(2) 0.1579(2) 0.0241(8) Uani 1 d . .
C2 C 0.1624(3) 0.2793(3) 0.1888(2) 0.0162(8) Uani 1 d . .
N2 N 0.2221(3) 0.3090(2) 0.1387(2) 0.0219(8) Uani 1 d . .
C3 C -0.0466(3) 0.3358(3) 0.2305(2) 0.0169(8) Uani 1 d . .
N3 N -0.1130(3) 0.3953(2) 0.2038(2) 0.0218(8) Uani 1 d . .
N4 N 0.1342(3) 0.3449(2) 0.3452(2) 0.0154(7) Uani 1 d . .
H4A H 0.2023(3) 0.3639(2) 0.3237(2) 0.018 Uiso 1 calc R .
H4B H 0.0885(3) 0.4026(2) 0.3444(2) 0.018 Uiso 1 calc R .
N5 N 0.1776(2) 0.1283(2) 0.3157(2) 0.0128(7) Uani 1 d . .
H5A H 0.1550(2) 0.0636(2) 0.2992(2) 0.015 Uiso 1 calc R .
H5B H 0.2460(2) 0.1418(2) 0.2925(2) 0.015 Uiso 1 calc R .
N6 N -0.0490(2) 0.1927(2) 0.3598(2) 0.0169(7) Uani 1 d . .
H6A H -0.1060(2) 0.2411(2) 0.3608(2) 0.020 Uiso 1 calc R .
H6B H -0.0811(2) 0.1305(2) 0.3455(2) 0.020 Uiso 1 calc R .
C4 C 0.1554(3) 0.3165(3) 0.4301(2) 0.0167(9) Uani 1 d . .
H4 H 0.1877(3) 0.3787(3) 0.4570(2) 0.020 Uiso 1 calc R .
C5 C 0.2441(3) 0.2270(3) 0.4342(2) 0.0178(9) Uani 1 d . .
H5C H 0.3114(3) 0.2467(3) 0.4033(2) 0.021 Uiso 1 calc R .
H5D H 0.2685(3) 0.2178(3) 0.4889(2) 0.021 Uiso 1 calc R .
C6 C 0.1970(3) 0.1225(3) 0.4032(2) 0.0136(8) Uani 1 d . .
H6 H 0.2541(3) 0.0670(3) 0.4138(2) 0.016 Uiso 1 calc R .
C7 C 0.0850(3) 0.0933(3) 0.4455(2) 0.0164(9) Uani 1 d . .
H7A H 0.0532(3) 0.0300(3) 0.4211(2) 0.020 Uiso 1 calc R .
H7B H 0.1020(3) 0.0768(3) 0.5005(2) 0.020 Uiso 1 calc R .
C8 C -0.0044(3) 0.1807(3) 0.4426(2) 0.0177(9) Uani 1 d . .
H8 H -0.0690(3) 0.1606(3) 0.4771(2) 0.021 Uiso 1 calc R .
C9 C 0.0433(3) 0.2866(3) 0.4713(2) 0.0203(9) Uani 1 d . .
H9A H -0.0136(3) 0.3415(3) 0.4617(2) 0.024 Uiso 1 calc R .
H9B H 0.0565(3) 0.2828(3) 0.5281(2) 0.024 Uiso 1 calc R .
O1 O 0.2567(4) 0.0383(3) 0.1253(3) 0.0603(12) Uani 1 d . .
H1 H 0.2605(56) -0.0299(49) 0.1313(37) 0.108(25) Uiso 1 d . .
H2 H 0.1871(50) 0.0507(45) 0.1229(34) 0.079(23) Uiso 1 d . .

loop_
_atom_type_symbol
_atom_type_description
_atom_type_scat_dispersion_real
_atom_type_scat_dispersion_imag
_atom_type_scat_source
C C 0.0033 0.0016 'International Tables Vol C Tables 4.2.6.8 and 6.1.1.4'
H H 0.0000 0.0000 'International Tables Vol C Tables 4.2.6.8 and 6.1.1.4'
N N 0.0061 0.0033 'International Tables Vol C Tables 4.2.6.8 and 6.1.1.4'
O O 0.0106 0.0060 'International Tables Vol C Tables 4.2.6.8 and 6.1.1.4'
Fe Fe 0.3463 0.8444 'International Tables Vol C Tables 4.2.6.8 and 6.1.1.4'

loop_
_geom_angle_atom_site_label_1
_geom_angle_atom_site_label_2
_geom_angle_atom_site_label_3
_geom_angle
_geom_angle_site_symmetry_1
_geom_angle_site_symmetry_3
_geom_angle_publ_flag
C2 Fe1 C3 85.56(15) . . ?
C2 Fe1 C1 87.52(15) . . ?
C3 Fe1 C1 88.16(15) . . ?
C2 Fe1 N6 177.04(14) . . ?
C3 Fe1 N6 91.55(13) . . ?
C1 Fe1 N6 91.70(14) . . ?
C2 Fe1 N4 89.79(13) . . ?
C3 Fe1 N4 92.46(13) . . ?
C1 Fe1 N4 177.18(14) . . ?
N6 Fe1 N4 91.03(12) . . ?
C2 Fe1 N5 93.16(13) . . ?
C3 Fe1 N5 178.27(13) . . ?
C1 Fe1 N5 90.62(13) . . ?
N6 Fe1 N5 89.71(12) . . ?
N4 Fe1 N5 88.70(12) . . ?
N1 C1 Fe1 177.4(3) . . ?
N2 C2 Fe1 177.9(3) . . ?
N3 C3 Fe1 179.0(3) . . ?
C4 N4 Fe1 118.3(2) . . ?
C6 N5 Fe1 118.4(2) . . ?
C8 N6 Fe1 118.5(2) . . ?
N4 C4 C9 110.8(3) . . ?
N4 C4 C5 109.3(3) . . ?
C9 C4 C5 111.7(3) . . ?
C6 C5 C4 112.6(3) . . ?
N5 C6 C5 110.6(3) . . ?
N5 C6 C7 110.2(3) . . ?
C5 C6 C7 110.8(3) . . ?
C8 C7 C6 113.0(3) . . ?
N6 C8 C7 109.9(3) . . ?
N6 C8 C9 109.4(3) . . ?
C7 C8 C9 112.3(3) . . ?
C4 C9 C8 112.5(3) . . ?

loop_
_geom_bond_atom_site_label_1
_geom_bond_atom_site_label_2
_geom_bond_distance
_geom_bond_site_symmetry_2
_geom_bond_publ_flag
Fe1 C2 1.925(4) . ?
Fe1 C3 1.933(4) . ?
Fe1 C1 1.934(4) . ?
Fe1 N6 2.012(3) . ?
Fe1 N4 2.015(3) . ?
Fe1 N5 2.023(3) . ?
C1 N1 1.158(4) . ?
C2 N2 1.153(4) . ?
C3 N3 1.165(4) . ?
N4 C4 1.494(4) . ?
N5 C6 1.493(4) . ?
N6 C8 1.495(4) . ?
C4 C9 1.520(5) . ?
C4 C5 1.528(5) . ?
C5 C6 1.519(5) . ?
C6 C7 1.524(5) . ?
C7 C8 1.514(5) . ?
C8 C9 1.524(5) . ?
